data_1558453
loop_
_publ_author_name
'Reiersolmoen, Ann Chrisitn'
'Battaglia, Stefano'
'\/Oien-\/Odegaard, Sigurd'
'Gupta, Arvind Kumar Kumar'
'Fiksdahl, Anne'
'Lindh, Roland'
'Erdelyi, Mate'

_publ_section_title
;
 Symmetry of Three-Center, Four-Electron Bonds
;
_journal_name_full 'Chemical Science'
_journal_paper_doi 10.1039/D0SC02076A
_journal_year 2020
_chemical_formula_moiety '1(C19.84 H12 Au N2), 0.72(C H2 Cl2), B F4'
_chemical_formula_sum 'C20.64 H13.44 Au B Cl1.44 F4 N2'
_chemical_formula_weight 624.28
_space_group_crystal_system triclinic
_space_group_IT_number 2
_space_group_name_Hall '-P 1'
_space_group_name_H-M_alt 'P -1'
_atom_sites_solution_hydrogens geom
_audit_creation_date 2020-03-17
_audit_creation_method
;
Olex2 1.2
(compiled 2018.05.29 svn.r3508 for OlexSys, GUI svn.r5506)
;
_audit_update_record
;
2020-03-17 deposited with the CCDC.	2020-06-19 downloaded from the CCDC.
;
_cell_angle_alpha 85.536(2)
_cell_angle_beta 86.970(2)
_cell_angle_gamma 78.487(2)
_cell_formula_units_Z 4
_cell_length_a 6.9430(4)
_cell_length_b 14.1421(9)
_cell_length_c 21.3969(14)
_cell_measurement_reflns_used 9954
_cell_measurement_temperature 150(2)
_cell_measurement_theta_max 25.157
_cell_measurement_theta_min 2.331
_cell_volume 2050.9(2)
_computing_cell_refinement 'SAINT V8.38A (Bruker AXS, 2016)'
_computing_data_collection 'APEX3 (Bruker AXS, 2016)'
_computing_data_reduction 'SAINT V8.38A (Bruker AXS, 2016)'
_computing_molecular_graphics 'Olex2 (Dolomanov et al., 2009)'
_computing_publication_material 'Olex2 (Dolomanov et al., 2009)'
_computing_structure_refinement 'SHELXL (Sheldrick, 2015b)'
_computing_structure_solution 'SHELXT (Sheldrick, 2015a)'
_diffrn_ambient_temperature 150(2)
_diffrn_measured_fraction_theta_full 1.000
_diffrn_measured_fraction_theta_max 1.000
_diffrn_measurement_device_type 'Bruker APEX-II CCD'
_diffrn_measurement_method '\f and \w scans'
_diffrn_radiation_type MoK\a
_diffrn_radiation_wavelength 0.71073
_diffrn_reflns_av_R_equivalents 0.0570
_diffrn_reflns_av_unetI/netI 0.0326
_diffrn_reflns_Laue_measured_fraction_full 1.000
_diffrn_reflns_Laue_measured_fraction_max 1.000
_diffrn_reflns_limit_h_max 8
_diffrn_reflns_limit_h_min -8
_diffrn_reflns_limit_k_max 16
_diffrn_reflns_limit_k_min -16
_diffrn_reflns_limit_l_max 25
_diffrn_reflns_limit_l_min -25
_diffrn_reflns_number 75183
_diffrn_reflns_point_group_measured_fraction_full 1.000
_diffrn_reflns_point_group_measured_fraction_max 1.000
_diffrn_reflns_theta_full 25.027
_diffrn_reflns_theta_max 25.027
_diffrn_reflns_theta_min 1.700
_diffrn_standards_number 0
_exptl_absorpt_coefficient_mu 7.406
_exptl_absorpt_correction_T_max 0.7454
_exptl_absorpt_correction_T_min 0.5433
_exptl_absorpt_correction_type multi-scan
_exptl_absorpt_process_details
;
SADABS-2016/2 (Bruker,2016/2) was used for absorption correction. 
wR2(int) was 0.1364 before and 0.0549 after correction. 
The Ratio of minimum to maximum transmission is 0.7289. 
The \l/2 correction factor is Not present.
;
_exptl_crystal_colour colourless
_exptl_crystal_density_diffrn 2.022
_exptl_crystal_description prism
_exptl_crystal_F_000 1183
_exptl_crystal_size_max 0.153
_exptl_crystal_size_mid 0.091
_exptl_crystal_size_min 0.057
_exptl_transmission_factor_max 1.0000
_exptl_transmission_factor_min 0.7289
_refine_diff_density_max 1.510
_refine_diff_density_min -0.885
_refine_diff_density_rms 0.104
_refine_ls_extinction_method none
_refine_ls_goodness_of_fit_ref 1.056
_refine_ls_hydrogen_treatment constr
_refine_ls_matrix_type full
_refine_ls_number_parameters 573
_refine_ls_number_reflns 7250
_refine_ls_number_restraints 54
_refine_ls_restrained_S_all 1.056
_refine_ls_R_factor_all 0.0510
_refine_ls_R_factor_gt 0.0342
_refine_ls_shift/su_max 0.001
_refine_ls_shift/su_mean 0.000
_refine_ls_structure_factor_coef Fsqd
_refine_ls_weighting_details 'w=1/[\s^2^(Fo^2^)+(0.0333P)^2^+6.1911P] where P=(Fo^2^+2Fc^2^)/3'
_refine_ls_weighting_scheme calc
_refine_ls_wR_factor_gt 0.0789
_refine_ls_wR_factor_ref 0.0850
_reflns_Friedel_coverage 0.000
_reflns_number_gt 5740
_reflns_number_total 7250
_reflns_threshold_expression 'I > 2\s(I)'
_cod_data_source_file d0sc02076a2.cif
_cod_data_source_block acr12-108_soe
_cod_database_code 1558453
_shelx_shelxl_version_number 2018/3
_shelx_space_group_comment
;
The symmetry employed for this shelxl refinement is uniquely defined
by the following loop, which should always be used as a source of
symmetry information in preference to the above space-group names.
They are only intended as comments.
;
_shelx_estimated_absorpt_t_max 0.678
_shelx_estimated_absorpt_t_min 0.397
_olex2_refinement_description
;
1. Fixed Uiso
 At 1.2 times of:
  All C(H) groups, All C(H,H) groups
2. Restrained distances
 C3-C0AA
 1.2 with sigma of 0.02
 C3-N00E
 1.4 with sigma of 0.02
 C1-C00D
 1.4 with sigma of 0.02
 C5-C00G
 1.4 with sigma of 0.02
 C2-C1 = C5-C4
 1.2 with sigma of 0.02
 C9-C1AA
 1.21 with sigma of 0.02
 C1AA-C010 = C9-C00N
 1.4 with sigma of 0.03
 Cl2-C2AA = Cl0A-C2AA
 1.75 with sigma of 0.02
 C3-N00E \\sim C0AA-N00I
 with sigma of 0.02
 C1-C00D \\sim C6-C2
 with sigma of 0.02
 C5-C00G \\sim C4-C00F
 with sigma of 0.02
 C9-C00N \\sim C1AA-C010
 with sigma of 0.01
 Cl2-C2AA \\sim Cl0A-C2AA
 with sigma of 0.02
3. Uiso/Uaniso restraints and constraints
Uanis(C1AA) \\sim Ueq, Uanis(Au11) \\sim Ueq, Uanis(C9) \\sim Ueq: with sigma
of 0.01 and sigma for terminal atoms of 0.02
Uanis(C2AA) \\sim Ueq: with sigma of 0.1 and sigma for terminal atoms of 0.2
Uanis(B01J) \\sim Ueq: with sigma of 0.01 and sigma for terminal atoms of 0.02
Uanis(C3) = Uanis(C0AA) = Uanis(Au00)
Uanis(C1) = Uanis(Au2) = Uanis(C2)
Uanis(C4) = Uanis(C5) = Uanis(Au1)
4. Rigid body (RIGU) restrains
 Cl2, C2AA, Cl0A
 with sigma for 1-2 distances of 0.004 and sigma for 1-3 distances of 0.004
5. Others
 1*[Sof(Au00)+Sof(C0AA)+Sof(C3)]+1*[Sof(Au1)+Sof(C4)+Sof(C5)]+1*[Sof(Au2)+
 Sof(C1)+Sof(C2)]=1 with esd of 0.001
 Sof(C0AA)=Sof(C3)=1-FVAR(1)
 Sof(Au00)=FVAR(1)
 Sof(C4)=Sof(C5)=1-FVAR(2)
 Sof(Au1)=FVAR(2)
 Sof(C1)=Sof(C2)=1-FVAR(3)
 Sof(Au2)=FVAR(3)
 Sof(Au11)=1-FVAR(4)
 Sof(Au01)=Sof(C1AA)=Sof(C9)=FVAR(4)
 Sof(Cl0A)=Sof(Cl2)=Sof(C2AA)=Sof(H2AA)=Sof(H2AB)=0.5*FVAR(6)
6.a Secondary CH2 refined with riding coordinates:
 C01K(H01B,H01D), C2AA(H2AA,H2AB)
6.b Aromatic/amide H refined with riding coordinates:
 C00O(H00O), C00Q(H00Q), C00S(H00S), C00T(H00T), C00U(H00U), C00V(H00V),
 C00W(H00W), C00X(H00X), C00Y(H00Y), C00Z(H00Z), C011(H011), C012(H012),
 C013(H013), C015(H015), C016(H016), C017(H017), C019(H019), C01A(H01A),
 C01C(H01C), C01E(H01E), C01I(H01I), C16(H16), C17(H17), C20(H20)
;
_olex2_submission_special_instructions 'No special instructions were received'

loop_
_space_group_symop_operation_xyz
'x, y, z'
'-x, -y, -z'

loop_
_atom_site_label
_atom_site_type_symbol
_atom_site_fract_x
_atom_site_fract_y
_atom_site_fract_z
_atom_site_U_iso_or_equiv
_atom_site_adp_type
_atom_site_occupancy
_atom_site_site_symmetry_order
_atom_site_calc_flag
_atom_site_refinement_flags_posn
_atom_site_refinement_flags_adp
_atom_site_refinement_flags_occupancy
_atom_site_disorder_assembly
_atom_site_disorder_group
Au01 Au 0.61895(3) 0.24356(2) 0.82156(2) 0.03878(10) Uani 0.9199(12) 1 d . . P A 1
Au00 Au 0.10985(9) 0.21613(4) 0.73944(3) 0.0322(2) Uani 0.3847(11) 1 d . . P B 1
Au1 Au -0.07842(10) 0.44824(5) 0.73635(4) 0.0326(3) Uani 0.3318(11) 1 d . . P C 3
Au2 Au 0.02987(12) 0.32025(6) 0.86970(4) 0.0314(3) Uani 0.2838(11) 1 d . . P D 4
Cl00 Cl 0.4058(3) 0.80370(12) 0.75835(8) 0.0638(5) Uani 1 1 d . . . . .
Cl1 Cl 0.3765(5) 0.94491(19) 0.65205(11) 0.1208(11) Uani 1 1 d . . . . .
F008 F 0.1582(7) 0.8372(3) 0.9982(2) 0.0874(15) Uani 1 1 d . . . . .
N009 N 0.7392(7) 0.1018(4) 0.8182(3) 0.0442(12) Uani 1 1 d . . . . .
F00A F 0.2771(7) 0.7726(3) 0.90798(18) 0.0775(13) Uani 1 1 d . . . . .
N00B N 0.4909(7) 0.3831(4) 0.8283(2) 0.0434(12) Uani 1 1 d . . . . .
F00C F 0.2915(8) 0.6764(3) 0.9959(2) 0.0922(16) Uani 1 1 d . . . . .
C00D C -0.0869(7) 0.4622(3) 0.8735(2) 0.0288(12) Uani 1 1 d D . . . .
N00E N 0.2011(7) 0.1370(3) 0.8175(2) 0.0445(13) Uani 1 1 d D . . . .
C00F C -0.1257(7) 0.5170(4) 0.8184(2) 0.0279(11) Uani 1 1 d D . . . .
C00G C -0.0414(7) 0.3872(4) 0.6546(2) 0.0275(11) Uani 1 1 d D . . . .
N00I N 0.0263(7) 0.2895(4) 0.6555(2) 0.0466(13) Uani 1 1 d D . . . .
F00J F 0.4753(8) 0.7903(4) 0.9800(3) 0.117(2) Uani 1 1 d . . . . .
F00K F 1.0063(10) 0.7138(5) 0.7007(3) 0.131(2) Uani 1 1 d . . . . .
C00L C 0.6208(9) 0.1603(5) 0.6642(3) 0.0428(15) Uani 1 1 d . . . . .
C00N C 0.4297(8) 0.4414(4) 0.7766(3) 0.0391(14) Uani 1 1 d D . . . .
C00O C 0.2935(8) 0.0409(4) 0.8160(3) 0.0364(13) Uani 1 1 d . . . . .
H00O H 0.316710 0.011327 0.777220 0.044 Uiso 1 1 calc R . . . .
C00P C 0.6782(9) 0.1170(5) 0.7075(4) 0.0444(16) Uani 1 1 d . . . . .
C00Q C -0.0781(8) 0.3934(4) 0.5432(3) 0.0417(14) Uani 1 1 d . . . . .
H00Q H -0.114453 0.429862 0.504971 0.050 Uiso 1 1 calc R . . . .
C00R C 0.7517(8) 0.0566(4) 0.7638(3) 0.0456(16) Uani 1 1 d . . . . .
C00S C 0.3517(8) -0.0119(4) 0.8712(3) 0.0395(14) Uani 1 1 d . . . . .
H00S H 0.411665 -0.078386 0.870611 0.047 Uiso 1 1 calc R . . . .
C00T C 0.0411(8) 0.2427(4) 0.5996(3) 0.0421(14) Uani 1 1 d . . . . .
H00T H 0.086741 0.174733 0.600066 0.051 Uiso 1 1 calc R . . . .
C00U C -0.1991(8) 0.6148(4) 0.8195(3) 0.0397(14) Uani 1 1 d . . . . .
H00U H -0.223707 0.652601 0.780993 0.048 Uiso 1 1 calc R . . . .
C00V C -0.0929(8) 0.4391(4) 0.5987(3) 0.0397(14) Uani 1 1 d . . . . .
H00V H -0.139190 0.507012 0.598271 0.048 Uiso 1 1 calc R . . . .
C00W C 0.2354(8) 0.1270(4) 0.9277(3) 0.0416(14) Uani 1 1 d . . . . .
H00W H 0.218554 0.156928 0.966348 0.050 Uiso 1 1 calc R . . . .
C00X C -0.1279(8) 0.5060(4) 0.9302(3) 0.0391(13) Uani 1 1 d . . . . .
H00X H -0.104341 0.467701 0.968539 0.047 Uiso 1 1 calc R . . . .
C00Y C 0.3434(8) 0.5377(4) 0.7812(3) 0.0476(16) Uani 1 1 d . . . . .
H00Y H 0.300765 0.577294 0.744669 0.057 Uiso 1 1 calc R . . . .
C00Z C 0.3811(9) 0.5166(5) 0.8911(4) 0.058(2) Uani 1 1 d . . . . .
H00Z H 0.365791 0.541233 0.931535 0.070 Uiso 1 1 calc R . . . .
C010 C 0.4899(8) 0.3201(5) 0.6092(3) 0.0444(15) Uani 1 1 d D . . . .
C011 C 0.8046(9) 0.0492(5) 0.8714(3) 0.0518(17) Uani 1 1 d . . . . .
H011 H 0.794172 0.080195 0.909589 0.062 Uiso 1 1 calc R . . . .
C012 C 0.4646(9) 0.4216(5) 0.8841(3) 0.0501(16) Uani 1 1 d . . . . .
H012 H 0.505854 0.381228 0.920428 0.060 Uiso 1 1 calc R . . . .
C013 C -0.0106(9) 0.2954(4) 0.5437(3) 0.0433(15) Uani 1 1 d . . . . .
H013 H 0.000597 0.263744 0.505752 0.052 Uiso 1 1 calc R . . . .
F014 F 0.8154(9) 0.6706(4) 0.6339(4) 0.139(3) Uani 1 1 d . . . . .
C015 C 0.3228(8) 0.0319(4) 0.9266(3) 0.0436(15) Uani 1 1 d . . . . .
H015 H 0.363924 -0.004141 0.964562 0.052 Uiso 1 1 calc R . . . .
C016 C -0.2017(8) 0.6032(4) 0.9315(3) 0.0418(14) Uani 1 1 d . . . . .
H016 H -0.228268 0.632217 0.970398 0.050 Uiso 1 1 calc R . . . .
C017 C 0.3194(9) 0.5761(5) 0.8388(4) 0.060(2) Uani 1 1 d . . . . .
H017 H 0.261525 0.642300 0.842580 0.072 Uiso 1 1 calc R . . . .
C018 C 0.5556(8) 0.2209(5) 0.6071(3) 0.0460(15) Uani 1 1 d . . . . .
C019 C -0.2374(8) 0.6591(4) 0.8751(3) 0.0437(15) Uani 1 1 d . . . . .
H019 H -0.287512 0.726677 0.875100 0.052 Uiso 1 1 calc R . . . .
C01A C 0.8321(9) -0.0409(5) 0.7619(4) 0.0575(19) Uani 1 1 d . . . . .
H01A H 0.841366 -0.071783 0.723639 0.069 Uiso 1 1 calc R . . . .
C01C C 0.4374(9) 0.3777(6) 0.5543(3) 0.0571(18) Uani 1 1 d . . . . .
H01C H 0.393551 0.445608 0.555704 0.068 Uiso 1 1 calc R . . . .
C01E C 0.8987(10) -0.0926(5) 0.8167(5) 0.069(2) Uani 1 1 d . . . . .
H01E H 0.953972 -0.159694 0.816282 0.083 Uiso 1 1 calc R . . . .
F01G F 1.1256(12) 0.6386(7) 0.6225(4) 0.175(3) Uani 1 1 d . . . . .
B01H B 0.2927(13) 0.7677(5) 0.9712(3) 0.052(2) Uani 1 1 d . . . . .
C01I C 0.5089(12) 0.2393(8) 0.4956(4) 0.086(3) Uani 1 1 d . . . . .
H01I H 0.514354 0.211643 0.456276 0.103 Uiso 1 1 calc R . . . .
B01J B 0.9702(13) 0.7100(7) 0.6405(4) 0.055(2) Uani 1 1 d . U . . .
C01K C 0.4127(13) 0.8229(6) 0.6760(3) 0.075(2) Uani 1 1 d . . . . .
H01B H 0.541690 0.789738 0.658971 0.091 Uiso 1 1 calc R . . . .
H01D H 0.309442 0.794299 0.658831 0.091 Uiso 1 1 calc R . . . .
F01L F 0.9850(19) 0.7780(6) 0.6105(4) 0.251(7) Uani 1 1 d . . . . .
C6 C 0.1704(7) 0.1810(4) 0.8730(2) 0.0292(12) Uani 1 1 d D . . . .
Au11 Au 0.4604(10) 0.3759(5) 0.6959(3) 0.051(2) Uani 0.0801(12) 1 d . U P A 3
C16 C 0.5632(10) 0.1791(7) 0.5501(4) 0.070(2) Uani 1 1 d . . . . .
H16 H 0.604113 0.111187 0.547950 0.084 Uiso 1 1 calc R . . . .
C17 C 0.4498(11) 0.3352(7) 0.4987(4) 0.076(2) Uani 1 1 d . . . . .
H17 H 0.415817 0.374445 0.461301 0.091 Uiso 1 1 calc R . . . .
C20 C 0.8854(9) -0.0476(6) 0.8712(4) 0.062(2) Uani 1 1 d . . . . .
H20 H 0.931624 -0.082935 0.908872 0.074 Uiso 1 1 calc R . . . .
C1 C -0.0021(14) 0.3637(6) 0.8742(5) 0.0314(3) Uani 0.7162(11) 1 d D . P D 2
C2 C 0.0796(14) 0.2787(6) 0.8733(5) 0.0314(3) Uani 0.7162(11) 1 d D . P D 2
C4 C -0.0920(16) 0.4717(8) 0.7612(4) 0.0326(3) Uani 0.6682(11) 1 d D . P C 2
C5 C -0.0632(18) 0.4340(9) 0.7115(5) 0.0326(3) Uani 0.6682(11) 1 d D . P C 2
C1AA C 0.474(2) 0.3647(10) 0.6664(4) 0.049(3) Uani 0.9199(12) 1 d D U P A 2
C9 C 0.453(3) 0.3993(10) 0.7181(5) 0.049(4) Uani 0.9199(12) 1 d D U P A 2
C0AA C 0.0892(17) 0.2318(8) 0.7113(5) 0.0322(2) Uani 0.6153(11) 1 d D . P B 2
C3 C 0.1435(19) 0.1906(9) 0.7590(5) 0.0322(2) Uani 0.6153(11) 1 d D . P B 2
Cl0A Cl 0.7717(10) 0.9402(4) 0.5088(3) 0.099(2) Uani 0.440(5) 1 d D U P E -1
Cl2 Cl 1.0692(16) 1.0460(5) 0.4914(5) 0.116(3) Uani 0.440(5) 1 d D U P E -1
C2AA C 0.968(3) 0.971(2) 0.5466(11) 0.153(19) Uani 0.440(5) 1 d D U P E -1
H2AA H 0.919290 1.005630 0.584644 0.184 Uiso 0.440(5) 1 calc R . P E -1
H2AB H 1.066174 0.912592 0.558847 0.184 Uiso 0.440(5) 1 calc R . P E -1

loop_
_atom_site_aniso_label
_atom_site_aniso_U_11
_atom_site_aniso_U_22
_atom_site_aniso_U_33
_atom_site_aniso_U_23
_atom_site_aniso_U_13
_atom_site_aniso_U_12
Au01 0.02930(14) 0.04359(16) 0.04563(17) -0.00305(11) 0.00225(10) -0.01331(10)
Au00 0.0310(4) 0.0335(4) 0.0332(5) -0.0032(3) 0.0038(4) -0.0098(3)
Au1 0.0256(4) 0.0388(5) 0.0335(6) -0.0049(4) 0.0028(4) -0.0062(3)
Au2 0.0281(5) 0.0306(6) 0.0354(5) -0.0046(5) 0.0023(4) -0.0053(4)
Cl00 0.0821(13) 0.0510(10) 0.0525(11) -0.0042(8) -0.0009(9) 0.0005(9)
Cl1 0.214(3) 0.0947(18) 0.0607(14) 0.0143(13) -0.0140(17) -0.052(2)
F008 0.103(4) 0.073(3) 0.071(3) -0.014(2) 0.036(3) 0.011(3)
N009 0.028(3) 0.048(3) 0.059(4) 0.003(3) 0.001(2) -0.017(2)
F00A 0.137(4) 0.050(2) 0.044(2) -0.0022(18) 0.001(2) -0.015(2)
N00B 0.033(3) 0.050(3) 0.051(3) -0.008(3) 0.000(2) -0.015(2)
F00C 0.167(5) 0.051(2) 0.054(3) 0.008(2) 0.009(3) -0.017(3)
C00D 0.018(2) 0.031(3) 0.038(3) -0.008(2) 0.005(2) -0.007(2)
N00E 0.030(3) 0.046(3) 0.059(3) 0.001(3) 0.007(2) -0.014(2)
C00F 0.018(2) 0.034(3) 0.031(3) -0.004(2) 0.002(2) -0.004(2)
C00G 0.019(2) 0.035(3) 0.029(3) -0.002(2) 0.002(2) -0.007(2)
N00I 0.034(3) 0.057(3) 0.051(3) -0.008(3) 0.004(2) -0.015(2)
F00J 0.074(3) 0.104(4) 0.174(6) -0.046(4) -0.020(4) -0.002(3)
F00K 0.146(5) 0.197(7) 0.075(4) -0.002(4) 0.004(3) -0.098(5)
C00L 0.028(3) 0.046(4) 0.060(5) -0.028(3) 0.010(3) -0.016(3)
C00N 0.022(3) 0.047(3) 0.052(4) -0.016(3) 0.006(3) -0.013(3)
C00O 0.030(3) 0.033(3) 0.047(4) -0.001(3) 0.005(3) -0.011(2)
C00P 0.030(3) 0.047(4) 0.059(5) -0.024(4) 0.012(3) -0.011(3)
C00Q 0.035(3) 0.053(4) 0.038(4) 0.006(3) 0.001(3) -0.012(3)
C00R 0.026(3) 0.040(3) 0.073(5) -0.003(3) 0.005(3) -0.014(3)
C00S 0.032(3) 0.031(3) 0.055(4) 0.001(3) -0.001(3) -0.007(2)
C00T 0.039(3) 0.044(3) 0.046(4) -0.009(3) 0.006(3) -0.013(3)
C00U 0.033(3) 0.039(3) 0.044(4) 0.001(3) 0.002(3) -0.003(3)
C00V 0.032(3) 0.045(3) 0.040(4) -0.002(3) 0.003(3) -0.006(3)
C00W 0.041(3) 0.042(3) 0.043(4) -0.001(3) -0.001(3) -0.012(3)
C00X 0.036(3) 0.046(3) 0.037(3) -0.005(3) 0.000(3) -0.011(3)
C00Y 0.033(3) 0.042(3) 0.070(5) -0.006(3) -0.004(3) -0.011(3)
C00Z 0.033(3) 0.073(5) 0.078(5) -0.039(4) 0.019(3) -0.025(3)
C010 0.024(3) 0.070(4) 0.041(4) -0.005(3) -0.002(3) -0.014(3)
C011 0.035(3) 0.056(4) 0.065(5) 0.009(3) 0.002(3) -0.016(3)
C012 0.039(4) 0.068(5) 0.048(4) -0.018(3) 0.008(3) -0.021(3)
C013 0.046(4) 0.056(4) 0.032(3) -0.008(3) 0.007(3) -0.019(3)
F014 0.104(4) 0.098(4) 0.218(7) -0.058(4) -0.075(5) 0.011(3)
C015 0.035(3) 0.046(4) 0.050(4) 0.002(3) -0.003(3) -0.008(3)
C016 0.038(3) 0.045(3) 0.042(4) -0.015(3) 0.004(3) -0.006(3)
C017 0.038(4) 0.051(4) 0.097(6) -0.029(4) 0.010(4) -0.018(3)
C018 0.026(3) 0.068(4) 0.045(4) -0.015(3) -0.003(3) -0.008(3)
C019 0.036(3) 0.037(3) 0.055(4) -0.012(3) 0.007(3) -0.001(3)
C01A 0.037(4) 0.048(4) 0.087(6) -0.007(4) 0.012(4) -0.011(3)
C01C 0.040(4) 0.092(5) 0.041(4) 0.006(4) -0.007(3) -0.018(4)
C01E 0.034(4) 0.048(4) 0.122(8) 0.021(5) 0.003(4) -0.007(3)
F01G 0.149(7) 0.246(10) 0.154(7) -0.045(7) 0.018(5) -0.088(7)
B01H 0.073(6) 0.038(4) 0.037(4) -0.002(3) 0.005(4) 0.005(4)
C01I 0.061(5) 0.150(9) 0.046(5) -0.035(6) -0.004(4) -0.008(6)
B01J 0.060(5) 0.085(5) 0.028(4) -0.020(4) -0.023(3) -0.018(4)
C01K 0.097(6) 0.079(5) 0.059(5) -0.017(4) -0.002(4) -0.032(5)
F01L 0.511(19) 0.173(8) 0.132(6) 0.086(6) -0.162(9) -0.213(10)
C6 0.022(3) 0.038(3) 0.030(3) -0.006(2) 0.006(2) -0.010(2)
Au11 0.033(2) 0.064(4) 0.057(5) 0.000(4) 0.000(4) -0.014(3)
C16 0.047(4) 0.104(6) 0.059(5) -0.032(5) -0.001(4) -0.003(4)
C17 0.052(5) 0.117(8) 0.053(5) 0.001(5) -0.003(4) -0.004(5)
C20 0.034(4) 0.066(5) 0.084(6) 0.018(4) 0.000(4) -0.015(3)
C1 0.0281(5) 0.0306(6) 0.0354(5) -0.0046(5) 0.0023(4) -0.0053(4)
C2 0.0281(5) 0.0306(6) 0.0354(5) -0.0046(5) 0.0023(4) -0.0053(4)
C4 0.0256(4) 0.0388(5) 0.0335(6) -0.0049(4) 0.0028(4) -0.0062(3)
C5 0.0256(4) 0.0388(5) 0.0335(6) -0.0049(4) 0.0028(4) -0.0062(3)
C1AA 0.033(4) 0.059(5) 0.054(7) 0.002(6) 0.000(6) -0.011(4)
C9 0.036(5) 0.051(7) 0.060(8) -0.001(5) -0.001(6) -0.012(5)
C0AA 0.0310(4) 0.0335(4) 0.0332(5) -0.0032(3) 0.0038(4) -0.0098(3)
C3 0.0310(4) 0.0335(4) 0.0332(5) -0.0032(3) 0.0038(4) -0.0098(3)
Cl0A 0.097(4) 0.067(3) 0.132(5) -0.041(3) -0.036(4) 0.012(3)
Cl2 0.131(6) 0.052(3) 0.155(8) -0.019(4) 0.080(6) -0.010(4)
C2AA 0.13(2) 0.076(19) 0.24(4) -0.05(2) -0.03(3) 0.047(17)

loop_
_atom_type_symbol
_atom_type_description
_atom_type_scat_dispersion_real
_atom_type_scat_dispersion_imag
_atom_type_scat_source
C C 0.0033 0.0016 'International Tables Vol C Tables 4.2.6.8 and 6.1.1.4'
H H 0.0000 0.0000 'International Tables Vol C Tables 4.2.6.8 and 6.1.1.4'
Au Au -2.0133 8.8022 'International Tables Vol C Tables 4.2.6.8 and 6.1.1.4'
B B 0.0013 0.0007 'International Tables Vol C Tables 4.2.6.8 and 6.1.1.4'
Cl Cl 0.1484 0.1585 'International Tables Vol C Tables 4.2.6.8 and 6.1.1.4'
F F 0.0171 0.0103 'International Tables Vol C Tables 4.2.6.8 and 6.1.1.4'
N N 0.0061 0.0033 'International Tables Vol C Tables 4.2.6.8 and 6.1.1.4'

loop_
_geom_angle_atom_site_label_1
_geom_angle_atom_site_label_2
_geom_angle_atom_site_label_3
_geom_angle
_geom_angle_site_symmetry_1
_geom_angle_site_symmetry_3
_geom_angle_publ_flag
N00B Au01 N009 177.3(2) . . ?
N00E Au00 N00I 175.9(2) . . ?
C00G Au1 C00F 177.1(2) . . ?
C6 Au2 C00D 173.1(2) . . ?
C00R N009 Au01 121.4(4) . . ?
C011 N009 Au01 119.7(5) . . ?
C011 N009 C00R 118.9(6) . . ?
C00N N00B Au01 121.2(4) . . ?
C012 N00B Au01 120.7(5) . . ?
C012 N00B C00N 118.1(5) . . ?
C00F C00D Au2 118.5(4) . . ?
C00F C00D C00X 119.3(5) . . ?
C00F C00D C1 121.4(6) . . ?
C00X C00D Au2 122.2(4) . . ?
C00X C00D C1 119.2(6) . . ?
C00O N00E Au00 121.5(4) . . ?
C00O N00E C3 118.5(7) . . ?
C6 N00E Au00 117.8(4) . . ?
C6 N00E C00O 120.7(5) . . ?
C6 N00E C3 120.7(7) . . ?
C00D C00F Au1 118.0(4) . . ?
C00D C00F C00U 119.8(5) . . ?
C00D C00F C4 119.2(6) . . ?
C00U C00F Au1 122.2(4) . . ?
C00U C00F C4 121.1(6) . . ?
N00I C00G Au1 117.9(4) . . ?
N00I C00G C00V 119.8(5) . . ?
N00I C00G C5 119.7(7) . . ?
C00V C00G Au1 122.2(4) . . ?
C00V C00G C5 120.5(7) . . ?
C00G N00I Au00 118.3(4) . . ?
C00G N00I C00T 119.7(5) . . ?
C00G N00I C0AA 122.7(6) . . ?
C00T N00I Au00 122.0(4) . . ?
C00T N00I C0AA 117.5(7) . . ?
C00P C00L C018 176.3(7) . . ?
N00B C00N C00Y 121.2(6) . . ?
N00B C00N Au11 115.3(5) . . ?
N00B C00N C9 117.5(8) . . ?
C00Y C00N Au11 123.4(5) . . ?
C00Y C00N C9 121.3(8) . . ?
N00E C00O H00O 120.1 . . ?
C00S C00O N00E 119.8(5) . . ?
C00S C00O H00O 120.1 . . ?
C00L C00P C00R 177.8(7) . . ?
C00V C00Q H00Q 120.2 . . ?
C013 C00Q H00Q 120.2 . . ?
C013 C00Q C00V 119.6(6) . . ?
N009 C00R C00P 116.7(5) . . ?
N009 C00R C01A 121.2(6) . . ?
C01A C00R C00P 122.1(7) . . ?
C00O C00S H00S 120.1 . . ?
C015 C00S C00O 119.8(5) . . ?
C015 C00S H00S 120.1 . . ?
N00I C00T H00T 119.9 . . ?
C013 C00T N00I 120.1(6) . . ?
C013 C00T H00T 119.9 . . ?
C00F C00U H00U 119.3 . . ?
C019 C00U C00F 121.4(6) . . ?
C019 C00U H00U 119.3 . . ?
C00G C00V C00Q 120.9(5) . . ?
C00G C00V H00V 119.6 . . ?
C00Q C00V H00V 119.6 . . ?
C015 C00W H00W 119.5 . . ?
C015 C00W C6 121.1(6) . . ?
C6 C00W H00W 119.5 . . ?
C00D C00X H00X 119.5 . . ?
C016 C00X C00D 121.1(5) . . ?
C016 C00X H00X 119.5 . . ?
C00N C00Y H00Y 120.1 . . ?
C017 C00Y C00N 119.9(7) . . ?
C017 C00Y H00Y 120.1 . . ?
C012 C00Z H00Z 120.4 . . ?
C012 C00Z C017 119.2(7) . . ?
C017 C00Z H00Z 120.4 . . ?
C018 C010 C01C 120.4(6) . . ?
C018 C010 Au11 117.4(5) . . ?
C018 C010 C1AA 121.0(8) . . ?
C01C C010 Au11 122.1(6) . . ?
C01C C010 C1AA 118.6(8) . . ?
N009 C011 H011 119.2 . . ?
N009 C011 C20 121.6(7) . . ?
C20 C011 H011 119.2 . . ?
N00B C012 C00Z 123.0(7) . . ?
N00B C012 H012 118.5 . . ?
C00Z C012 H012 118.5 . . ?
C00Q C013 C00T 119.9(6) . . ?
C00Q C013 H013 120.1 . . ?
C00T C013 H013 120.1 . . ?
C00S C015 H015 119.9 . . ?
C00W C015 C00S 120.3(6) . . ?
C00W C015 H015 119.9 . . ?
C00X C016 H016 120.3 . . ?
C00X C016 C019 119.3(5) . . ?
C019 C016 H016 120.3 . . ?
C00Y C017 C00Z 118.7(6) . . ?
C00Y C017 H017 120.6 . . ?
C00Z C017 H017 120.6 . . ?
C010 C018 C00L 120.7(5) . . ?
C010 C018 C16 119.4(7) . . ?
C16 C018 C00L 119.9(6) . . ?
C00U C019 C016 119.0(5) . . ?
C00U C019 H019 120.5 . . ?
C016 C019 H019 120.5 . . ?
C00R C01A H01A 120.6 . . ?
C01E C01A C00R 118.7(7) . . ?
C01E C01A H01A 120.6 . . ?
C010 C01C H01C 120.4 . . ?
C17 C01C C010 119.2(8) . . ?
C17 C01C H01C 120.4 . . ?
C01A C01E H01E 119.9 . . ?
C20 C01E C01A 120.2(7) . . ?
C20 C01E H01E 119.9 . . ?
F008 B01H F00A 111.7(6) . . ?
F008 B01H F00C 114.5(6) . . ?
F008 B01H F00J 105.8(6) . . ?
F00A B01H F00J 104.8(6) . . ?
F00C B01H F00A 110.3(6) . . ?
F00C B01H F00J 109.2(7) . . ?
C16 C01I H01I 119.7 . . ?
C17 C01I H01I 119.7 . . ?
C17 C01I C16 120.6(8) . . ?
F00K B01J F01G 101.0(7) . . ?
F014 B01J F00K 111.6(8) . . ?
F014 B01J F01G 102.7(7) . . ?
F01L B01J F00K 113.7(8) . . ?
F01L B01J F014 118.8(9) . . ?
F01L B01J F01G 106.4(11) . . ?
Cl00 C01K H01B 109.2 . . ?
Cl00 C01K H01D 109.2 . . ?
Cl1 C01K Cl00 111.9(4) . . ?
Cl1 C01K H01B 109.2 . . ?
Cl1 C01K H01D 109.2 . . ?
H01B C01K H01D 107.9 . . ?
N00E C6 Au2 117.2(4) . . ?
N00E C6 C00W 118.4(5) . . ?
N00E C6 C2 119.8(6) . . ?
C00W C6 Au2 124.4(4) . . ?
C00W C6 C2 121.8(6) . . ?
C00N Au11 C010 175.2(5) . . ?
C018 C16 C01I 118.9(8) . . ?
C018 C16 H16 120.6 . . ?
C01I C16 H16 120.6 . . ?
C01C C17 H17 119.2 . . ?
C01I C17 C01C 121.6(8) . . ?
C01I C17 H17 119.2 . . ?
C011 C20 H20 120.3 . . ?
C01E C20 C011 119.5(7) . . ?
C01E C20 H20 120.3 . . ?
C2 C1 C00D 177.0(12) . . ?
C1 C2 C6 179.0(12) . . ?
C5 C4 C00F 179.0(14) . . ?
C4 C5 C00G 176.0(14) . . ?
C9 C1AA C010 176.0(17) . . ?
C1AA C9 C00N 178.5(17) . . ?
C3 C0AA N00I 174.9(15) . . ?
C0AA C3 N00E 176.7(16) . . ?
Cl0A C2AA H2AA 110.8 . . ?
Cl0A C2AA H2AB 110.8 . . ?
Cl2 C2AA Cl0A 104.8(14) . . ?
Cl2 C2AA H2AA 110.8 . . ?
Cl2 C2AA H2AB 110.8 . . ?
H2AA C2AA H2AB 108.9 . . ?

loop_
_geom_bond_atom_site_label_1
_geom_bond_atom_site_label_2
_geom_bond_distance
_geom_bond_site_symmetry_2
_geom_bond_publ_flag
Au01 N009 2.017(5) . ?
Au01 N00B 2.009(5) . ?
Au00 N00E 1.995(5) . ?
Au00 N00I 2.054(5) . ?
Au1 C00F 2.053(5) . ?
Au1 C00G 1.992(5) . ?
Au2 C00D 2.016(5) . ?
Au2 C6 2.013(5) . ?
Cl00 C01K 1.761(8) . ?
Cl1 C01K 1.733(8) . ?
F008 B01H 1.355(8) . ?
N009 C00R 1.361(8) . ?
N009 C011 1.357(8) . ?
F00A B01H 1.359(8) . ?
N00B C00N 1.362(8) . ?
N00B C012 1.339(8) . ?
F00C B01H 1.357(8) . ?
C00D C00F 1.368(7) . ?
C00D C00X 1.394(7) . ?
C00D C1 1.399(8) . ?
N00E C00O 1.385(7) . ?
N00E C6 1.372(7) . ?
N00E C3 1.443(9) . ?
C00F C00U 1.377(7) . ?
C00F C4 1.412(10) . ?
C00G N00I 1.367(7) . ?
C00G C00V 1.379(8) . ?
C00G C5 1.417(9) . ?
N00I C00T 1.399(8) . ?
N00I C0AA 1.430(10) . ?
F00J B01H 1.393(10) . ?
F00K B01J 1.333(9) . ?
C00L C00P 1.116(9) . ?
C00L C018 1.475(10) . ?
C00N C00Y 1.384(8) . ?
C00N Au11 2.005(8) . ?
C00N C9 1.415(9) . ?
C00O H00O 0.9500 . ?
C00O C00S 1.380(8) . ?
C00P C00R 1.474(10) . ?
C00Q H00Q 0.9500 . ?
C00Q C00V 1.385(8) . ?
C00Q C013 1.371(8) . ?
C00R C01A 1.385(9) . ?
C00S H00S 0.9500 . ?
C00S C015 1.368(8) . ?
C00T H00T 0.9500 . ?
C00T C013 1.384(8) . ?
C00U H00U 0.9500 . ?
C00U C019 1.376(8) . ?
C00V H00V 0.9500 . ?
C00W H00W 0.9500 . ?
C00W C015 1.362(8) . ?
C00W C6 1.390(8) . ?
C00X H00X 0.9500 . ?
C00X C016 1.370(8) . ?
C00Y H00Y 0.9500 . ?
C00Y C017 1.374(9) . ?
C00Z H00Z 0.9500 . ?
C00Z C012 1.369(9) . ?
C00Z C017 1.380(10) . ?
C010 C018 1.388(9) . ?
C010 C01C 1.398(9) . ?
C010 Au11 2.056(8) . ?
C010 C1AA 1.409(9) . ?
C011 H011 0.9500 . ?
C011 C20 1.372(10) . ?
C012 H012 0.9500 . ?
C013 H013 0.9500 . ?
F014 B01J 1.324(10) . ?
C015 H015 0.9500 . ?
C016 H016 0.9500 . ?
C016 C019 1.396(8) . ?
C017 H017 0.9500 . ?
C018 C16 1.389(9) . ?
C019 H019 0.9500 . ?
C01A H01A 0.9500 . ?
C01A C01E 1.383(10) . ?
C01C H01C 0.9500 . ?
C01C C17 1.366(11) . ?
C01E H01E 0.9500 . ?
C01E C20 1.363(11) . ?
F01G B01J 1.383(11) . ?
C01I H01I 0.9500 . ?
C01I C16 1.412(12) . ?
C01I C17 1.342(12) . ?
B01J F01L 1.133(10) . ?
C01K H01B 0.9900 . ?
C01K H01D 0.9900 . ?
C6 C2 1.399(9) . ?
C16 H16 0.9500 . ?
C17 H17 0.9500 . ?
C20 H20 0.9500 . ?
C1 C2 1.225(11) . ?
C4 C5 1.216(12) . ?
C1AA C9 1.234(13) . ?
C0AA C3 1.176(13) . ?
Cl0A C2AA 1.763(15) . ?
Cl2 C2AA 1.741(15) . ?
C2AA H2AA 0.9900 . ?
C2AA H2AB 0.9900 . ?
